data_4127024
loop_
_publ_author_name
'Porter, Matthew R.'
'Shaker, Rami M.'
'Calcanas, Cristian'
'Topczewski, Joseph J.'

_publ_section_title
;
 Stereoselective Dynamic Cyclization of Allylic Azides: Synthesis of
 Tetralins, Chromanes, and Tetrahydroquinolines.
;
_journal_name_full 'Journal of the American Chemical Society'
_journal_paper_doi 10.1021/jacs.7b11299
_journal_year 2018
_chemical_formula_moiety 'C13 H14 Br N3'
_chemical_formula_sum 'C13 H14 Br N3'
_chemical_formula_weight 292.18
_chemical_name_common MRP2046
_chemical_name_systematic MRP2046
_space_group_crystal_system triclinic
_space_group_IT_number 2
_space_group_name_Hall '-P 1'
_space_group_name_H-M_alt 'P -1'
_symmetry_space_group_name_Hall '-P 1'
_symmetry_space_group_name_H-M 'P -1'
_atom_sites_solution_hydrogens geom
_audit_creation_method SHELXL-2016/6
_cell_angle_alpha 104.663(2)
_cell_angle_beta 94.770(2)
_cell_angle_gamma 91.695(2)
_cell_formula_units_Z 2
_cell_length_a 7.4813(14)
_cell_length_b 8.7430(16)
_cell_length_c 9.9454(18)
_cell_measurement_reflns_used 3489
_cell_measurement_temperature 296(2)
_cell_measurement_theta_max 27.25
_cell_measurement_theta_min 2.74
_cell_volume 626.3(2)
_computing_cell_refinement 'SAINT, Bruker'
_computing_data_collection 'APEX II, Bruker'
_computing_data_reduction 'SAINT, Bruker'
_computing_molecular_graphics 'Shelxle-(Rev. 825)(Huebschle, C. B., 2011)'
_computing_structure_refinement 'SHELXL-2016/6 (Sheldrick, 2016)'
_diffrn_ambient_temperature 296(2)
_diffrn_measured_fraction_theta_full 0.996
_diffrn_measured_fraction_theta_max 0.984
_diffrn_measurement_device_type 'Bruker APEX II CCD'
_diffrn_measurement_method '\f and \w scans'
_diffrn_radiation_type MoK\a
_diffrn_radiation_wavelength 0.71073
_diffrn_reflns_av_R_equivalents 0.0263
_diffrn_reflns_av_unetI/netI 0.0315
_diffrn_reflns_Laue_measured_fraction_full 0.996
_diffrn_reflns_Laue_measured_fraction_max 0.984
_diffrn_reflns_limit_h_max 9
_diffrn_reflns_limit_h_min -9
_diffrn_reflns_limit_k_max 11
_diffrn_reflns_limit_k_min -11
_diffrn_reflns_limit_l_max 12
_diffrn_reflns_limit_l_min -12
_diffrn_reflns_number 7268
_diffrn_reflns_point_group_measured_fraction_full 0.996
_diffrn_reflns_point_group_measured_fraction_max 0.984
_diffrn_reflns_theta_full 25.242
_diffrn_reflns_theta_max 27.431
_diffrn_reflns_theta_min 2.126
_diffrn_source normal
_exptl_absorpt_coefficient_mu 3.263
_exptl_absorpt_correction_type multi-scan
_exptl_absorpt_process_details 'SADABS, R. Blessing, 1995'
_exptl_crystal_colour Yellow
_exptl_crystal_density_diffrn 1.549
_exptl_crystal_description Plates
_exptl_crystal_F_000 296
_exptl_crystal_size_max 0.409
_exptl_crystal_size_mid 0.232
_exptl_crystal_size_min 0.100
_exptl_transmission_factor_max 0.7455
_exptl_transmission_factor_min 0.5337
_refine_diff_density_max 0.370
_refine_diff_density_min -0.259
_refine_diff_density_rms 0.054
_refine_ls_extinction_method none
_refine_ls_goodness_of_fit_ref 1.025
_refine_ls_hydrogen_treatment constr
_refine_ls_matrix_type full
_refine_ls_number_parameters 154
_refine_ls_number_reflns 2817
_refine_ls_number_restraints 0
_refine_ls_restrained_S_all 1.025
_refine_ls_R_factor_all 0.0331
_refine_ls_R_factor_gt 0.0258
_refine_ls_shift/su_max 0.021
_refine_ls_shift/su_mean 0.003
_refine_ls_structure_factor_coef Fsqd
_refine_ls_weighting_details 'w=1/[\s^2^(Fo^2^)+(0.0295P)^2^+0.1053P] where P=(Fo^2^+2Fc^2^)/3'
_refine_ls_weighting_scheme calc
_refine_ls_wR_factor_gt 0.0583
_refine_ls_wR_factor_ref 0.0607
_reflns_Friedel_coverage 0.000
_reflns_number_gt 2458
_reflns_number_total 2817
_reflns_threshold_expression 'I > 2\s(I)'
_cod_data_source_file ja7b11299_si_002.cif
_cod_data_source_block 17079_0m
_cod_depositor_comments
;
The following automatic conversions were performed:

'_exptl_absorpt_correction_type' value 'Multi-Scan' changed to
'multi-scan' according to
/home/data/users/saulius/crontab/automatic-downloads/rss-feeds/ACS/lib/dictionaries/cif_core.dic
dictionary named 'cif_core.dic' version 2.4.2 from 2011-04-26.

Automatic conversion script
Id: cif_fix_values 4973 2017-02-22 13:04:09Z antanas 
;
_cod_database_code 4127024
_shelx_shelxl_version_number 2016/6
_shelx_space_group_comment
;
The symmetry employed for this shelxl refinement is uniquely defined
by the following loop, which should always be used as a source of
symmetry information in preference to the above space-group names.
They are only intended as comments.
;

loop_
_space_group_symop_operation_xyz
'x, y, z'
'-x, -y, -z'

loop_
_atom_site_label
_atom_site_type_symbol
_atom_site_fract_x
_atom_site_fract_y
_atom_site_fract_z
_atom_site_U_iso_or_equiv
_atom_site_adp_type
_atom_site_occupancy
_atom_site_site_symmetry_order
_atom_site_calc_flag
_atom_site_refinement_flags_posn
_atom_site_refinement_flags_adp
Br1 Br -0.37279(3) -0.29285(2) 0.75975(2) 0.03755(8) Uani 1 1 d . .
N1 N 0.1131(2) 0.39220(17) 0.86585(14) 0.0245(3) Uani 1 1 d . .
N2 N 0.22523(19) 0.49466(16) 0.93419(15) 0.0232(3) Uani 1 1 d . .
N3 N 0.3171(2) 0.59176(19) 1.00551(16) 0.0339(4) Uani 1 1 d . .
C1 C -0.1568(2) -0.1646(2) 0.78179(18) 0.0253(4) Uani 1 1 d . .
C2 C -0.1530(2) -0.0407(2) 0.71950(17) 0.0233(4) Uani 1 1 d . .
H8 H -0.255204 -0.020112 0.668382 0.028 Uiso 1 1 calc R U
C3 C 0.0048(2) 0.05426(19) 0.73330(16) 0.0210(3) Uani 1 1 d . .
C4 C 0.0080(2) 0.18696(19) 0.65879(17) 0.0216(3) Uani 1 1 d . .
H12 H 0.033061 0.138075 0.562613 0.026 Uiso 1 1 calc R U
C5 C 0.1619(2) 0.3109(2) 0.72197(17) 0.0231(4) Uani 1 1 d . .
C6 C 0.3362(2) 0.2271(2) 0.73201(19) 0.0281(4) Uani 1 1 d . .
H5 H 0.358287 0.165283 0.639727 0.034 Uiso 1 1 calc R U
H4 H 0.434945 0.305566 0.765485 0.034 Uiso 1 1 calc R U
C7 C 0.3306(2) 0.1185(2) 0.8296(2) 0.0304(4) Uani 1 1 d . .
H3 H 0.428965 0.048176 0.814214 0.036 Uiso 1 1 calc R U
H6 H 0.348418 0.182217 0.925333 0.036 Uiso 1 1 calc R U
C8 C 0.1573(2) 0.0206(2) 0.81008(17) 0.0237(4) Uani 1 1 d . .
C9 C 0.1461(3) -0.1038(2) 0.87285(19) 0.0284(4) Uani 1 1 d . .
H7 H 0.246930 -0.124836 0.925202 0.034 Uiso 1 1 calc R U
C10 C -0.0089(3) -0.1973(2) 0.86040(19) 0.0297(4) Uani 1 1 d . .
H2 H -0.013704 -0.279817 0.903614 0.036 Uiso 1 1 calc R U
C11 C -0.1708(2) 0.2589(2) 0.64991(18) 0.0249(4) Uani 1 1 d . .
H11 H -0.218962 0.304888 0.733036 0.030 Uiso 1 1 calc R U
C12 C -0.2636(3) 0.2614(2) 0.5327(2) 0.0339(4) Uani 1 1 d . .
H10 H -0.219184 0.216482 0.447719 0.041 Uiso 1 1 calc R U
H9 H -0.373761 0.308050 0.534538 0.041 Uiso 1 1 calc R U
C13 C 0.1782(3) 0.4316(2) 0.6360(2) 0.0327(4) Uani 1 1 d . .
H13A H 0.209211 0.379350 0.544553 0.049 Uiso 1 1 calc R U
H13B H 0.065601 0.480088 0.628332 0.049 Uiso 1 1 calc R U
H13C H 0.269973 0.511398 0.681166 0.049 Uiso 1 1 calc R U

loop_
_atom_site_aniso_label
_atom_site_aniso_U_11
_atom_site_aniso_U_22
_atom_site_aniso_U_33
_atom_site_aniso_U_23
_atom_site_aniso_U_13
_atom_site_aniso_U_12
Br1 0.03872(13) 0.03246(12) 0.04249(13) 0.01253(9) 0.00519(9) -0.01144(8)
N1 0.0257(8) 0.0245(7) 0.0211(7) 0.0019(6) 0.0036(6) -0.0039(6)
N2 0.0248(8) 0.0227(7) 0.0227(7) 0.0062(6) 0.0037(6) 0.0033(6)
N3 0.0327(9) 0.0330(9) 0.0305(8) -0.0001(7) -0.0012(7) -0.0042(7)
C1 0.0280(10) 0.0213(8) 0.0253(9) 0.0030(7) 0.0065(7) -0.0031(7)
C2 0.0244(9) 0.0242(8) 0.0204(8) 0.0048(7) 0.0010(7) -0.0012(7)
C3 0.0247(9) 0.0197(8) 0.0174(8) 0.0017(6) 0.0041(7) -0.0002(7)
C4 0.0232(9) 0.0226(8) 0.0175(8) 0.0031(6) 0.0013(7) -0.0016(7)
C5 0.0252(9) 0.0239(8) 0.0194(8) 0.0038(7) 0.0045(7) -0.0030(7)
C6 0.0215(9) 0.0310(9) 0.0279(9) 0.0001(7) 0.0049(7) -0.0039(7)
C7 0.0216(9) 0.0292(10) 0.0394(11) 0.0078(8) -0.0003(8) 0.0027(7)
C8 0.0243(9) 0.0228(8) 0.0218(8) 0.0012(7) 0.0039(7) 0.0035(7)
C9 0.0280(10) 0.0272(9) 0.0299(9) 0.0072(7) 0.0006(8) 0.0090(7)
C10 0.0387(11) 0.0224(9) 0.0306(10) 0.0095(7) 0.0079(8) 0.0055(8)
C11 0.0255(9) 0.0252(9) 0.0246(9) 0.0073(7) 0.0039(7) -0.0001(7)
C12 0.0332(11) 0.0389(11) 0.0323(10) 0.0145(8) 0.0015(8) 0.0032(8)
C13 0.0381(11) 0.0325(10) 0.0290(10) 0.0114(8) 0.0047(8) -0.0100(8)

loop_
_atom_type_symbol
_atom_type_description
_atom_type_scat_dispersion_real
_atom_type_scat_dispersion_imag
_atom_type_scat_source
C C 0.0033 0.0016 'International Tables Vol C Tables 4.2.6.8 and 6.1.1.4'
H H 0.0000 0.0000 'International Tables Vol C Tables 4.2.6.8 and 6.1.1.4'
N N 0.0061 0.0033 'International Tables Vol C Tables 4.2.6.8 and 6.1.1.4'
Br Br -0.2901 2.4595 'International Tables Vol C Tables 4.2.6.8 and 6.1.1.4'

loop_
_geom_angle_atom_site_label_1
_geom_angle_atom_site_label_2
_geom_angle_atom_site_label_3
_geom_angle
N2 N1 C5 114.45(14)
N3 N2 N1 173.79(17)
C2 C1 C10 121.75(16)
C2 C1 Br1 118.96(14)
C10 C1 Br1 119.29(13)
C1 C2 C3 119.92(16)
C1 C2 H8 120.0
C3 C2 H8 120.0
C2 C3 C8 119.07(15)
C2 C3 C4 118.99(15)
C8 C3 C4 121.89(15)
C11 C4 C3 112.35(14)
C11 C4 C5 112.72(14)
C3 C4 C5 111.70(14)
C11 C4 H12 106.5
C3 C4 H12 106.5
C5 C4 H12 106.5
N1 C5 C6 110.23(14)
N1 C5 C13 109.75(14)
C6 C5 C13 110.96(15)
N1 C5 C4 105.38(13)
C6 C5 C4 109.11(14)
C13 C5 C4 111.27(14)
C7 C6 C5 112.10(14)
C7 C6 H5 109.2
C5 C6 H5 109.2
C7 C6 H4 109.2
C5 C6 H4 109.2
H5 C6 H4 107.9
C8 C7 C6 113.41(15)
C8 C7 H3 108.9
C6 C7 H3 108.9
C8 C7 H6 108.9
C6 C7 H6 108.9
H3 C7 H6 107.7
C9 C8 C3 118.91(16)
C9 C8 C7 119.34(16)
C3 C8 C7 121.73(16)
C10 C9 C8 122.38(17)
C10 C9 H7 118.8
C8 C9 H7 118.8
C9 C10 C1 117.94(16)
C9 C10 H2 121.0
C1 C10 H2 121.0
C12 C11 C4 124.35(17)
C12 C11 H11 117.8
C4 C11 H11 117.8
C11 C12 H10 120.0
C11 C12 H9 120.0
H10 C12 H9 120.0
C5 C13 H13A 109.5
C5 C13 H13B 109.5
H13A C13 H13B 109.5
C5 C13 H13C 109.5
H13A C13 H13C 109.5
H13B C13 H13C 109.5

loop_
_geom_bond_atom_site_label_1
_geom_bond_atom_site_label_2
_geom_bond_distance
Br1 C1 1.9039(17)
N1 N2 1.233(2)
N1 C5 1.508(2)
N2 N3 1.130(2)
C1 C2 1.379(2)
C1 C10 1.380(3)
C2 C3 1.400(2)
C2 H8 0.9300
C3 C8 1.400(2)
C3 C4 1.527(2)
C4 C11 1.500(2)
C4 C5 1.535(2)
C4 H12 0.9800
C5 C6 1.523(3)
C5 C13 1.525(2)
C6 C7 1.522(3)
C6 H5 0.9700
C6 H4 0.9700
C7 C8 1.502(2)
C7 H3 0.9700
C7 H6 0.9700
C8 C9 1.389(2)
C9 C10 1.377(3)
C9 H7 0.9300
C10 H2 0.9300
C11 C12 1.312(3)
C11 H11 0.9300
C12 H10 0.9300
C12 H9 0.9300
C13 H13A 0.9600
C13 H13B 0.9600
C13 H13C 0.9600

loop_
_geom_torsion_atom_site_label_1
_geom_torsion_atom_site_label_2
_geom_torsion_atom_site_label_3
_geom_torsion_atom_site_label_4
_geom_torsion
C10 C1 C2 C3 1.1(3)
Br1 C1 C2 C3 -179.43(12)
C1 C2 C3 C8 0.3(2)
C1 C2 C3 C4 177.69(15)
C2 C3 C4 C11 33.0(2)
C8 C3 C4 C11 -149.71(15)
C2 C3 C4 C5 160.84(15)
C8 C3 C4 C5 -21.9(2)
N2 N1 C5 C6 60.88(19)
N2 N1 C5 C13 -61.63(19)
N2 N1 C5 C4 178.47(14)
C11 C4 C5 N1 59.54(17)
C3 C4 C5 N1 -68.08(16)
C11 C4 C5 C6 177.88(14)
C3 C4 C5 C6 50.26(18)
C11 C4 C5 C13 -59.36(19)
C3 C4 C5 C13 173.03(14)
N1 C5 C6 C7 52.23(19)
C13 C5 C6 C7 174.02(15)
C4 C5 C6 C7 -63.03(18)
C5 C6 C7 C8 43.9(2)
C2 C3 C8 C9 -1.4(2)
C4 C3 C8 C9 -178.68(15)
C2 C3 C8 C7 -179.62(16)
C4 C3 C8 C7 3.1(2)
C6 C7 C8 C9 168.04(16)
C6 C7 C8 C3 -13.8(2)
C3 C8 C9 C10 1.1(3)
C7 C8 C9 C10 179.38(17)
C8 C9 C10 C1 0.3(3)
C2 C1 C10 C9 -1.4(3)
Br1 C1 C10 C9 179.13(13)
C3 C4 C11 C12 -120.32(19)
C5 C4 C11 C12 112.4(2)
